data_1518130
loop_
_publ_author_name
'Inami, Tasuku'
'Kurahashi, Takuya'
'Matsubara, Seijiro'

_publ_section_title
;
 Nickel-catalyzed reaction of thioisatins and alkynes: a facile synthesis
 of thiochromones.
;
_journal_issue 21
_journal_name_full 'Organic letters'
_journal_page_first 5660
_journal_page_last 5662
_journal_paper_doi 10.1021/ol5026102
_journal_volume 16
_journal_year 2014
_chemical_formula_sum 'C13 H16 O S Si'
_chemical_formula_weight 248.41
_chemical_name_systematic
; 
 ? 
;
_space_group_IT_number 14
_symmetry_cell_setting monoclinic
_symmetry_space_group_name_Hall '-P 2yn'
_symmetry_space_group_name_H-M 'P 1 21/n 1'
_atom_sites_solution_hydrogens geom
_atom_sites_solution_primary direct
_atom_sites_solution_secondary difmap
_audit_creation_method SHELXL-97
_cell_angle_alpha 90.00
_cell_angle_beta 92.609(14)
_cell_angle_gamma 90.00
_cell_formula_units_Z 4
_cell_length_a 7.310(5)
_cell_length_b 15.202(11)
_cell_length_c 12.490(9)
_cell_measurement_reflns_used 1487
_cell_measurement_temperature 273(2)
_cell_measurement_theta_max 20.86
_cell_measurement_theta_min 2.68
_cell_volume 1386.5(17)
_computing_cell_refinement 'Bruker SMART'
_computing_data_collection 'Bruker SMART'
_computing_data_reduction 'Bruker SAINT'
_computing_molecular_graphics 'Bruker SHELXTL'
_computing_publication_material 'Bruker SHELXTL'
_computing_structure_refinement 'SHELXL-97 (Sheldrick, 1997)'
_computing_structure_solution 'SHELXS-97 (Sheldrick, 1990)'
_diffrn_ambient_temperature 273(2)
_diffrn_measured_fraction_theta_full 0.962
_diffrn_measured_fraction_theta_max 0.962
_diffrn_measurement_device_type 'CCD area detector'
_diffrn_measurement_method 'phi and omega scans'
_diffrn_radiation_monochromator graphite
_diffrn_radiation_source 'fine-focus sealed tube'
_diffrn_radiation_type MoK\a
_diffrn_radiation_wavelength 0.71073
_diffrn_reflns_av_R_equivalents 0.0436
_diffrn_reflns_av_sigmaI/netI 0.0560
_diffrn_reflns_limit_h_max 8
_diffrn_reflns_limit_h_min -9
_diffrn_reflns_limit_k_max 16
_diffrn_reflns_limit_k_min -19
_diffrn_reflns_limit_l_max 15
_diffrn_reflns_limit_l_min -12
_diffrn_reflns_number 8340
_diffrn_reflns_theta_full 27.45
_diffrn_reflns_theta_max 27.45
_diffrn_reflns_theta_min 2.11
_exptl_absorpt_coefficient_mu 0.298
_exptl_absorpt_correction_type none
_exptl_crystal_colour colorless
_exptl_crystal_density_diffrn 1.190
_exptl_crystal_density_method 'not measured'
_exptl_crystal_description needle
_exptl_crystal_F_000 528
_exptl_crystal_size_max 0.1
_exptl_crystal_size_mid 0.1
_exptl_crystal_size_min 0.1
_refine_diff_density_max 0.380
_refine_diff_density_min -0.273
_refine_diff_density_rms 0.067
_refine_ls_extinction_method none
_refine_ls_goodness_of_fit_ref 1.040
_refine_ls_hydrogen_treatment constr
_refine_ls_matrix_type full
_refine_ls_number_parameters 149
_refine_ls_number_reflns 3054
_refine_ls_number_restraints 0
_refine_ls_restrained_S_all 1.040
_refine_ls_R_factor_all 0.1184
_refine_ls_R_factor_gt 0.0696
_refine_ls_shift/su_max 0.000
_refine_ls_shift/su_mean 0.000
_refine_ls_structure_factor_coef Fsqd
_refine_ls_weighting_details 'calc w=1/[\s^2^(Fo^2^)+(0.1210P)^2^+0.0000P] where P=(Fo^2^+2Fc^2^)/3'
_refine_ls_weighting_scheme calc
_refine_ls_wR_factor_gt 0.1927
_refine_ls_wR_factor_ref 0.2254
_reflns_number_gt 1677
_reflns_number_total 3054
_reflns_threshold_expression >2sigma(I)
_cod_data_source_file ol5026102_si_002.cif
_cod_data_source_block 3ac
_cod_depositor_comments
;
The following automatic conversions were performed:

'_symmetry_cell_setting' value 'Monoclinic' changed to 'monoclinic'
according to
/home/saulius/struct/COD-crude-data--automatic-downloads/rss-feeds/ACS/lib/dictionaries/cif_core.dic
dictionary named 'cif_core.dic' version 2.4.2 from 2011-04-26.

Automatic conversion script
Id: cif_fix_values 2827 2014-09-09 07:05:25Z andrius 

 Adding full bibliography for 1518126--1518130.cif.
;
_cod_original_sg_symbol_H-M P2(1)/n
_cod_database_code 1518130

loop_
_symmetry_equiv_pos_as_xyz
'x, y, z'
'-x+1/2, y+1/2, -z+1/2'
'-x, -y, -z'
'x-1/2, -y-1/2, z-1/2'

loop_
_atom_site_label
_atom_site_type_symbol
_atom_site_fract_x
_atom_site_fract_y
_atom_site_fract_z
_atom_site_U_iso_or_equiv
_atom_site_adp_type
_atom_site_occupancy
_atom_site_symmetry_multiplicity
_atom_site_calc_flag
_atom_site_refinement_flags
O1 O 0.2295(4) 0.79101(15) 0.36903(17) 0.0992(9) Uani 1 1 d .
C1 C 0.2471(4) 0.94360(18) 0.3692(2) 0.0674(8) Uani 1 1 d .
C2 C 0.2363(4) 0.8595(2) 0.4248(2) 0.0693(8) Uani 1 1 d .
C3 C 0.2324(4) 0.8516(2) 0.5410(2) 0.0694(8) Uani 1 1 d .
C4 C 0.2536(4) 1.0230(2) 0.4223(3) 0.0777(9) Uani 1 1 d .
C5 C 0.2357(4) 0.9242(3) 0.6031(3) 0.0816(10) Uani 1 1 d .
C6 C 0.2642(5) 1.1020(2) 0.3622(4) 0.1067(13) Uani 1 1 d .
H6 H 0.2670 1.1560 0.3973 0.128 Uiso 1 1 calc R
C7 C 0.2540(5) 0.9450(2) 0.2581(3) 0.0897(10) Uani 1 1 d .
H7 H 0.2495 0.8919 0.2211 0.108 Uiso 1 1 calc R
C8 C 0.2293(6) 0.9242(4) 0.7247(3) 0.1230(16) Uani 1 1 d .
H8A H 0.1167 0.8980 0.7453 0.185 Uiso 1 1 calc R
H8B H 0.2363 0.9836 0.7507 0.185 Uiso 1 1 calc R
H8C H 0.3308 0.8910 0.7549 0.185 Uiso 1 1 calc R
C9 C 0.0149(6) 0.6798(3) 0.5228(3) 0.1086(13) Uani 1 1 d .
H9A H 0.0006 0.6959 0.4485 0.163 Uiso 1 1 calc R
H9B H -0.0899 0.6992 0.5599 0.163 Uiso 1 1 calc R
H9C H 0.0256 0.6170 0.5287 0.163 Uiso 1 1 calc R
C10 C 0.2701(6) 1.0989(3) 0.2549(5) 0.1277(17) Uani 1 1 d .
H10 H 0.2766 1.1510 0.2163 0.153 Uiso 1 1 calc R
C11 C 0.2668(7) 1.0204(3) 0.2019(4) 0.1221(16) Uani 1 1 d .
H11 H 0.2733 1.0188 0.1278 0.147 Uiso 1 1 calc R
C12 C 0.2129(10) 0.7128(4) 0.7290(4) 0.188(3) Uani 1 1 d .
H12A H 0.1939 0.6513 0.7418 0.281 Uiso 1 1 calc R
H12B H 0.1134 0.7459 0.7563 0.281 Uiso 1 1 calc R
H12C H 0.3258 0.7311 0.7645 0.281 Uiso 1 1 calc R
C13 C 0.4322(6) 0.6761(3) 0.5393(4) 0.1383(18) Uani 1 1 d .
H13A H 0.4104 0.6139 0.5352 0.207 Uiso 1 1 calc R
H13B H 0.5321 0.6876 0.5899 0.207 Uiso 1 1 calc R
H13C H 0.4623 0.6976 0.4700 0.207 Uiso 1 1 calc R
S1 S 0.24657(12) 1.03189(6) 0.55900(9) 0.0925(4) Uani 1 1 d .
Si1 Si 0.22398(16) 0.73224(7) 0.58289(8) 0.0911(4) Uani 1 1 d .

loop_
_atom_site_aniso_label
_atom_site_aniso_U_11
_atom_site_aniso_U_22
_atom_site_aniso_U_33
_atom_site_aniso_U_23
_atom_site_aniso_U_13
_atom_site_aniso_U_12
O1 0.173(3) 0.0537(14) 0.0723(14) -0.0082(11) 0.0173(14) -0.0039(14)
C1 0.0691(19) 0.0501(16) 0.083(2) -0.0002(14) 0.0099(15) 0.0011(13)
C2 0.085(2) 0.0488(17) 0.0744(19) -0.0053(13) 0.0073(15) 0.0007(14)
C3 0.072(2) 0.0675(19) 0.0683(17) -0.0044(14) -0.0018(13) 0.0052(15)
C4 0.069(2) 0.0524(19) 0.112(3) -0.0073(16) 0.0106(17) 0.0018(14)
C5 0.071(2) 0.091(3) 0.082(2) -0.0215(18) -0.0039(15) 0.0084(17)
C6 0.097(3) 0.052(2) 0.173(4) -0.002(2) 0.027(3) -0.0019(18)
C7 0.114(3) 0.071(2) 0.086(2) 0.0140(17) 0.0200(19) 0.0025(19)
C8 0.136(4) 0.151(4) 0.081(3) -0.033(3) -0.002(2) 0.007(3)
C9 0.124(3) 0.089(3) 0.116(3) 0.005(2) 0.027(2) -0.013(2)
C10 0.135(4) 0.088(3) 0.163(5) 0.044(3) 0.045(3) 0.008(3)
C11 0.155(4) 0.088(3) 0.126(4) 0.036(3) 0.040(3) 0.008(3)
C12 0.323(9) 0.148(5) 0.090(3) 0.047(3) -0.012(4) -0.011(5)
C13 0.135(4) 0.079(3) 0.199(5) 0.014(3) -0.023(3) 0.023(3)
S1 0.0868(7) 0.0683(6) 0.1220(8) -0.0375(5) 0.0010(5) 0.0029(4)
Si1 0.1189(10) 0.0729(7) 0.0807(7) 0.0160(5) -0.0029(6) 0.0024(5)

loop_
_atom_type_symbol
_atom_type_description
_atom_type_scat_dispersion_real
_atom_type_scat_dispersion_imag
_atom_type_scat_source
C C 0.0033 0.0016 'International Tables Vol C Tables 4.2.6.8 and 6.1.1.4'
H H 0.0000 0.0000 'International Tables Vol C Tables 4.2.6.8 and 6.1.1.4'
O O 0.0106 0.0060 'International Tables Vol C Tables 4.2.6.8 and 6.1.1.4'
Si Si 0.0817 0.0704 'International Tables Vol C Tables 4.2.6.8 and 6.1.1.4'
S S 0.1246 0.1234 'International Tables Vol C Tables 4.2.6.8 and 6.1.1.4'

loop_
_geom_angle_atom_site_label_1
_geom_angle_atom_site_label_2
_geom_angle_atom_site_label_3
_geom_angle
C4 C1 C7 117.8(3)
C4 C1 C2 122.7(3)
C7 C1 C2 119.6(3)
O1 C2 C3 118.9(3)
O1 C2 C1 117.7(3)
C3 C2 C1 123.4(3)
C5 C3 C2 120.2(3)
C5 C3 Si1 128.8(3)
C2 C3 Si1 110.9(2)
C1 C4 C6 119.2(4)
C1 C4 S1 123.1(3)
C6 C4 S1 117.6(3)
C3 C5 C8 125.0(4)
C3 C5 S1 126.2(3)
C8 C5 S1 108.8(3)
C10 C6 C4 120.2(4)
C11 C7 C1 122.5(4)
C6 C10 C11 120.9(4)
C7 C11 C10 119.4(5)
C4 S1 C5 104.27(15)
C13 Si1 C9 110.9(2)
C13 Si1 C12 106.8(3)
C9 Si1 C12 105.0(3)
C13 Si1 C3 108.91(19)
C9 Si1 C3 109.75(16)
C12 Si1 C3 115.4(2)

loop_
_geom_bond_atom_site_label_1
_geom_bond_atom_site_label_2
_geom_bond_distance
O1 C2 1.253(4)
C1 C4 1.377(4)
C1 C7 1.390(5)
C1 C2 1.459(4)
C2 C3 1.458(4)
C3 C5 1.350(5)
C3 Si1 1.889(4)
C4 C6 1.420(5)
C4 S1 1.716(4)
C5 C8 1.521(4)
C5 S1 1.730(4)
C6 C10 1.344(7)
C7 C11 1.350(5)
C9 Si1 1.853(4)
C10 C11 1.365(7)
C12 Si1 1.854(5)
C13 Si1 1.849(5)
